data_2206220
loop_
_publ_author_name
'Swamy, G. Y. S. K.'
'Ravikumar, K.'
'Bhujanga Rao, A. K. S.'

_publ_section_title
;
 Dextromethorphan, an antitussive agent
;
_journal_issue 7
_journal_name_full 'Acta Crystallographica Section E'
_journal_page_first o2071
_journal_page_last o2073
_journal_paper_doi 10.1107/S1600536805017782
_journal_volume 61
_journal_year 2005
_chemical_formula_iupac 'C18 H25 N O'
_chemical_formula_moiety 'C18 H25 N O'
_chemical_formula_sum 'C18 H25 N O'
_chemical_formula_weight 271.39
_chemical_name_systematic
;
4-methoxy-12-methyl-12-azatetracyclo[9.3^1.10^.0^2.7^]
heptadeca-2(7),3,5-triene
;
_space_group_IT_number 19
_symmetry_cell_setting orthorhombic
_symmetry_space_group_name_Hall 'P 2ac 2ab'
_symmetry_space_group_name_H-M 'P 21 21 21'
_atom_sites_solution_hydrogens geom
_atom_sites_solution_primary direct
_atom_sites_solution_secondary difmap
_cell_angle_alpha 90.00
_cell_angle_beta 90.00
_cell_angle_gamma 90.00
_cell_formula_units_Z 4
_cell_length_a 14.0356(12)
_cell_length_b 15.0658(13)
_cell_length_c 7.1354(6)
_cell_measurement_reflns_used 6946
_cell_measurement_temperature 273(2)
_cell_measurement_theta_max 27.776
_cell_measurement_theta_min 2.704
_cell_volume 1508.8(2)
_computing_cell_refinement 'SAINT (Bruker, 2001)'
_computing_data_collection 'SMART (Bruker, 2001)'
_computing_data_reduction SAINT
_computing_molecular_graphics 'ORTEP-3 (Farrugia, 1997) and PLATON (Spek, 2003)'
_computing_publication_material 'SHELXL97 and PARST (Nardelli, 1995)'
_computing_structure_refinement 'SHELXL97 (Sheldrick, 1997)'
_computing_structure_solution 'SHELXS97 (Sheldrick, 1997)'
_diffrn_ambient_temperature 273(2)
_diffrn_measured_fraction_theta_full 1.000
_diffrn_measured_fraction_theta_max 0.985
_diffrn_measurement_device_type 'Bruker SMART APEX CCD area-detector'
_diffrn_measurement_method \w
_diffrn_radiation_monochromator graphite
_diffrn_radiation_source 'fine-focus sealed tube'
_diffrn_radiation_type MoK\a
_diffrn_radiation_wavelength 0.71073
_diffrn_reflns_av_R_equivalents 0.0211
_diffrn_reflns_av_sigmaI/netI 0.0146
_diffrn_reflns_limit_h_max 18
_diffrn_reflns_limit_h_min -18
_diffrn_reflns_limit_k_max 19
_diffrn_reflns_limit_k_min -19
_diffrn_reflns_limit_l_max 9
_diffrn_reflns_limit_l_min -9
_diffrn_reflns_number 13046
_diffrn_reflns_theta_full 25.00
_diffrn_reflns_theta_max 27.99
_diffrn_reflns_theta_min 1.98
_diffrn_standards_number 0
_exptl_absorpt_coefficient_mu 0.073
_exptl_absorpt_correction_type none
_exptl_crystal_colour colourless
_exptl_crystal_density_diffrn 1.195
_exptl_crystal_density_method 'not measured'
_exptl_crystal_description needle
_exptl_crystal_F_000 592
_exptl_crystal_size_max 0.22
_exptl_crystal_size_mid 0.18
_exptl_crystal_size_min 0.16
_refine_diff_density_max 0.227
_refine_diff_density_min -0.188
_refine_ls_extinction_method none
_refine_ls_goodness_of_fit_ref 1.082
_refine_ls_hydrogen_treatment constr
_refine_ls_matrix_type full
_refine_ls_number_parameters 183
_refine_ls_number_reflns 2066
_refine_ls_number_restraints 0
_refine_ls_restrained_S_all 1.082
_refine_ls_R_factor_all 0.0403
_refine_ls_R_factor_gt 0.0383
_refine_ls_shift/su_max 0.001
_refine_ls_shift/su_mean 0.000
_refine_ls_structure_factor_coef Fsqd
_refine_ls_weighting_details 'calc w = 1/[\s^2^(Fo^2^)+(0.0624P)^2^+0.1352P] where P=(Fo^2^+2Fc^2^)/3'
_refine_ls_weighting_scheme calc
_refine_ls_wR_factor_gt 0.1007
_refine_ls_wR_factor_ref 0.1022
_reflns_number_gt 1963
_reflns_number_total 2066
_reflns_threshold_expression I>2\s(I)
_cod_data_source_file is6088.cif
_cod_data_source_block I
_cod_depositor_comments
;
The following automatic conversions were performed:
'_symmetry_cell_setting' value 'Orthorhombic' changed to 'orthorhombic'
according to '/home/saulius/struct/CIF-dictionaries/cif_core.dic'
dictionary named 'cif_core.dic' version 2.4.1 from 2010-06-29.

Automatic conversion script
Id: cif_fix_enum 1527 2010-12-29 10:47:43Z saulius 

The following automatic conversions were performed:

'_symmetry_cell_setting' value 'Orthorhombic' changed to
'orthorhombic' according to
/home/saulius/struct/CIF-dictionaries/cif_core.dic dictionary named
'cif_core.dic' version 2.4.1 from 2010-06-29.

Automatic conversion script
Id: cif_fix_values 1715 2011-07-08 13:25:40Z adriana 
;
_cod_original_sg_symbol_H-M 'P21 21 21'
_cod_database_code 2206220
_cod_database_fobs_code 2206220

loop_
_symmetry_equiv_pos_as_xyz
'x, y, z'
'-x+1/2, -y, z+1/2'
'-x, y+1/2, -z+1/2'
'x+1/2, -y+1/2, -z'

loop_
_atom_site_label
_atom_site_fract_x
_atom_site_fract_y
_atom_site_fract_z
_atom_site_U_iso_or_equiv
_atom_site_adp_type
_atom_site_calc_flag
_atom_site_refinement_flags
_atom_site_occupancy
_atom_site_type_symbol
C1 1.13876(11) 0.25661(11) 0.7611(2) 0.0413(4) Uani d . 1 C
H1 1.1531 0.3167 0.7508 0.050 Uiso calc R 1 H
C2 1.19995(12) 0.19619(12) 0.6849(2) 0.0443(4) Uani d . 1 C
H2 1.2549 0.2149 0.6236 0.053 Uiso calc R 1 H
C3 1.17914(11) 0.10603(12) 0.7000(2) 0.0406(4) Uani d . 1 C
C4 1.09516(11) 0.07922(10) 0.7868(2) 0.0377(3) Uani d . 1 C
H4 1.0804 0.0191 0.7930 0.045 Uiso calc R 1 H
C5 0.89891(12) 0.02597(11) 0.8931(3) 0.0433(4) Uani d . 1 C
H5A 0.9470 -0.0198 0.8795 0.052 Uiso calc R 1 H
H5B 0.8510 0.0043 0.9797 0.052 Uiso calc R 1 H
C6 0.85252(14) 0.04260(13) 0.7034(3) 0.0547(5) Uani d . 1 C
H6A 0.9011 0.0590 0.6131 0.066 Uiso calc R 1 H
H6B 0.8224 -0.0116 0.6600 0.066 Uiso calc R 1 H
C7 0.77850(14) 0.11596(14) 0.7154(3) 0.0593(5) Uani d . 1 C
H7A 0.7263 0.0969 0.7949 0.071 Uiso calc R 1 H
H7B 0.7531 0.1278 0.5914 0.071 Uiso calc R 1 H
C8 0.82238(13) 0.20085(12) 0.7951(3) 0.0483(4) Uani d . 1 C
H8A 0.8693 0.2237 0.7077 0.058 Uiso calc R 1 H
H8B 0.7730 0.2454 0.8097 0.058 Uiso calc R 1 H
C9 0.91478(11) 0.26648(11) 1.0712(2) 0.0384(3) Uani d . 1 C
H9 0.8650 0.3120 1.0783 0.046 Uiso calc R 1 H
C10 0.99298(12) 0.30212(10) 0.9411(2) 0.0410(3) Uani d . 1 C
H10A 0.9632 0.3360 0.8415 0.049 Uiso calc R 1 H
H10B 1.0331 0.3424 1.0118 0.049 Uiso calc R 1 H
C11 1.05504(10) 0.23151(10) 0.8543(2) 0.0356(3) Uani d . 1 C
C12 1.03261(10) 0.14125(10) 0.8649(2) 0.0342(3) Uani d . 1 C
C13 0.94546(10) 0.10962(10) 0.9759(2) 0.0347(3) Uani d . 1 C
C14 0.86987(10) 0.18396(10) 0.9845(2) 0.0374(3) Uani d . 1 C
H14 0.8199 0.1639 1.0706 0.045 Uiso calc R 1 H
C15 0.97785(12) 0.09145(11) 1.1794(2) 0.0419(4) Uani d . 1 C
H15A 0.9247 0.0675 1.2499 0.050 Uiso calc R 1 H
H15B 1.0280 0.0471 1.1782 0.050 Uiso calc R 1 H
C16 1.01421(12) 0.17438(12) 1.2771(2) 0.0447(4) Uani d . 1 C
H16A 1.0268 0.1612 1.4078 0.054 Uiso calc R 1 H
H16B 1.0735 0.1931 1.2197 0.054 Uiso calc R 1 H
C17 0.97607(15) 0.32453(13) 1.3656(3) 0.0557(5) Uani d . 1 C
H17A 1.0355 0.3447 1.3142 0.083 Uiso calc R 1 H
H17B 0.9846 0.3099 1.4955 0.083 Uiso calc R 1 H
H17C 0.9293 0.3707 1.3542 0.083 Uiso calc R 1 H
C18 1.22770(17) -0.04348(14) 0.6454(4) 0.0662(6) Uani d . 1 C
H18A 1.1722 -0.0581 0.5731 0.099 Uiso calc R 1 H
H18B 1.2169 -0.0586 0.7744 0.099 Uiso calc R 1 H
H18C 1.2814 -0.0762 0.5989 0.099 Uiso calc R 1 H
O1 1.24627(9) 0.04877(10) 0.6304(2) 0.0565(4) Uani d . 1 O
N1 0.94412(10) 0.24632(9) 1.2641(2) 0.0423(3) Uani d . 1 N

loop_
_atom_site_aniso_label
_atom_site_aniso_U_11
_atom_site_aniso_U_22
_atom_site_aniso_U_33
_atom_site_aniso_U_12
_atom_site_aniso_U_13
_atom_site_aniso_U_23
C1 0.0389(7) 0.0397(8) 0.0452(8) -0.0099(6) -0.0021(7) 0.0055(7)
C2 0.0330(7) 0.0566(9) 0.0432(8) -0.0091(7) 0.0036(7) 0.0043(8)
C3 0.0339(7) 0.0496(8) 0.0384(8) -0.0030(6) 0.0025(6) -0.0032(7)
C4 0.0354(7) 0.0381(7) 0.0394(8) -0.0041(6) 0.0006(6) -0.0011(6)
C5 0.0385(7) 0.0369(8) 0.0545(10) -0.0073(6) 0.0045(7) 0.0033(7)
C6 0.0552(10) 0.0491(9) 0.0599(11) -0.0131(8) -0.0099(9) -0.0073(9)
C7 0.0521(9) 0.0603(11) 0.0655(12) -0.0104(9) -0.0200(10) 0.0016(10)
C8 0.0433(8) 0.0466(9) 0.0551(10) 0.0007(7) -0.0133(8) 0.0046(8)
C9 0.0379(7) 0.0376(7) 0.0397(7) 0.0049(6) 0.0004(7) 0.0018(6)
C10 0.0459(8) 0.0345(7) 0.0425(8) -0.0017(6) 0.0033(7) 0.0029(6)
C11 0.0349(7) 0.0374(7) 0.0345(7) -0.0031(6) -0.0021(6) 0.0036(6)
C12 0.0316(6) 0.0384(7) 0.0325(7) -0.0037(6) -0.0013(6) 0.0027(6)
C13 0.0319(6) 0.0356(7) 0.0367(7) -0.0021(6) 0.0027(6) 0.0049(6)
C14 0.0316(6) 0.0402(8) 0.0404(7) -0.0004(6) 0.0019(6) 0.0043(7)
C15 0.0426(8) 0.0431(8) 0.0402(8) 0.0037(7) 0.0030(7) 0.0105(7)
C16 0.0450(8) 0.0523(9) 0.0370(8) 0.0039(7) -0.0045(7) 0.0054(7)
C17 0.0617(11) 0.0564(11) 0.0489(9) -0.0015(9) -0.0027(9) -0.0098(9)
C18 0.0637(11) 0.0522(11) 0.0827(15) 0.0017(9) 0.0251(12) -0.0183(11)
O1 0.0439(6) 0.0561(8) 0.0696(9) -0.0027(6) 0.0182(7) -0.0100(7)
N1 0.0450(7) 0.0445(7) 0.0372(7) 0.0026(6) 0.0009(6) -0.0014(6)

loop_
_atom_type_symbol
_atom_type_description
_atom_type_scat_dispersion_real
_atom_type_scat_dispersion_imag
_atom_type_scat_source
C C 0.0033 0.0016 'International Tables Vol C Tables 4.2.6.8 and 6.1.1.4'
H H 0.0000 0.0000 'International Tables Vol C Tables 4.2.6.8 and 6.1.1.4'
O O 0.0106 0.0060 'International Tables Vol C Tables 4.2.6.8 and 6.1.1.4'
N N 0.0061 0.0033 'International Tables Vol C Tables 4.2.6.8 and 6.1.1.4'

loop_
_geom_angle_atom_site_label_1
_geom_angle_atom_site_label_2
_geom_angle_atom_site_label_3
_geom_angle
_geom_angle_publ_flag
C2 C1 C11 122.45(15) ?
C2 C1 H1 118.8 ?
C11 C1 H1 118.8 ?
C1 C2 C3 119.18(15) ?
C1 C2 H2 120.4 ?
C3 C2 H2 120.4 ?
O1 C3 C4 124.12(15) ?
O1 C3 C2 116.19(14) ?
C4 C3 C2 119.66(15) ?
C3 C4 C12 121.02(14) ?
C3 C4 H4 119.5 ?
C12 C4 H4 119.5 ?
C6 C5 C13 112.86(14) ?
C6 C5 H5A 109.0 ?
C13 C5 H5A 109.0 ?
C6 C5 H5B 109.0 ?
C13 C5 H5B 109.0 ?
H5A C5 H5B 107.8 ?
C7 C6 C5 111.24(17) ?
C7 C6 H6A 109.4 ?
C5 C6 H6A 109.4 ?
C7 C6 H6B 109.4 ?
C5 C6 H6B 109.4 ?
H6A C6 H6B 108.0 ?
C6 C7 C8 110.72(14) ?
C6 C7 H7A 109.5 ?
C8 C7 H7A 109.5 ?
C6 C7 H7B 109.5 ?
C8 C7 H7B 109.5 ?
H7A C7 H7B 108.1 ?
C14 C8 C7 111.43(15) ?
C14 C8 H8A 109.3 ?
C7 C8 H8A 109.3 ?
C14 C8 H8B 109.3 ?
C7 C8 H8B 109.3 ?
H8A C8 H8B 108.0 ?
N1 C9 C14 109.12(13) ?
N1 C9 C10 116.03(13) ?
C14 C9 C10 109.60(13) ?
N1 C9 H9 107.2 ?
C14 C9 H9 107.2 ?
C10 C9 H9 107.2 ?
C11 C10 C9 114.50(13) ?
C11 C10 H10A 108.6 ?
C9 C10 H10A 108.6 ?
C11 C10 H10B 108.6 ?
C9 C10 H10B 108.6 ?
H10A C10 H10B 107.6 ?
C12 C11 C1 118.46(15) ?
C12 C11 C10 122.29(14) ?
C1 C11 C10 119.25(14) ?
C11 C12 C4 119.17(14) y
C11 C12 C13 120.66(14) y
C4 C12 C13 119.94(14) y
C12 C13 C5 113.29(13) ?
C12 C13 C14 110.08(12) ?
C5 C13 C14 108.54(12) ?
C12 C13 C15 107.79(12) ?
C5 C13 C15 109.93(13) ?
C14 C13 C15 107.03(13) ?
C9 C14 C8 113.78(13) ?
C9 C14 C13 108.88(12) ?
C8 C14 C13 112.64(13) ?
C9 C14 H14 107.1 ?
C8 C14 H14 107.1 ?
C13 C14 H14 107.1 ?
C16 C15 C13 112.60(13) ?
C16 C15 H15A 109.1 ?
C13 C15 H15A 109.1 ?
C16 C15 H15B 109.1 ?
C13 C15 H15B 109.1 ?
H15A C15 H15B 107.8 ?
N1 C16 C15 110.70(13) ?
N1 C16 H16A 109.5 ?
C15 C16 H16A 109.5 ?
N1 C16 H16B 109.5 ?
C15 C16 H16B 109.5 ?
H16A C16 H16B 108.1 ?
N1 C17 H17A 109.5 ?
N1 C17 H17B 109.5 ?
H17A C17 H17B 109.5 ?
N1 C17 H17C 109.5 ?
H17A C17 H17C 109.5 ?
H17B C17 H17C 109.5 ?
O1 C18 H18A 109.5 ?
O1 C18 H18B 109.5 ?
H18A C18 H18B 109.5 ?
O1 C18 H18C 109.5 ?
H18A C18 H18C 109.5 ?
H18B C18 H18C 109.5 ?
C3 O1 C18 117.59(14) ?
C17 N1 C16 111.13(14) ?
C17 N1 C9 112.70(14) ?
C16 N1 C9 113.60(13) ?

loop_
_geom_bond_atom_site_label_1
_geom_bond_atom_site_label_2
_geom_bond_distance
_geom_bond_publ_flag
C1 C2 1.365(2) ?
C1 C11 1.402(2) ?
C1 H1 0.9300 ?
C2 C3 1.394(3) ?
C2 H2 0.9300 ?
C3 O1 1.371(2) y
C3 C4 1.392(2) ?
C4 C12 1.398(2) ?
C4 H4 0.9300 ?
C5 C6 1.522(3) ?
C5 C13 1.538(2) ?
C5 H5A 0.9700 ?
C5 H5B 0.9700 ?
C6 C7 1.519(3) ?
C6 H6A 0.9700 ?
C6 H6B 0.9700 ?
C7 C8 1.529(3) y
C7 H7A 0.9700 ?
C7 H7B 0.9700 ?
C8 C14 1.529(2) ?
C8 H8A 0.9700 ?
C8 H8B 0.9700 ?
C9 N1 1.468(2) y
C9 C14 1.525(2) ?
C9 C10 1.535(2) ?
C9 H9 0.9800 ?
C10 C11 1.508(2) ?
C10 H10A 0.9700 ?
C10 H10B 0.9700 ?
C11 C12 1.398(2) ?
C12 C13 1.533(2) ?
C13 C14 1.544(2) ?
C13 C15 1.546(2) ?
C14 H14 0.9800 ?
C15 C16 1.519(2) ?
C15 H15A 0.9700 ?
C15 H15B 0.9700 ?
C16 N1 1.467(2) y
C16 H16A 0.9700 ?
C16 H16B 0.9700 ?
C17 N1 1.454(2) y
C17 H17A 0.9600 ?
C17 H17B 0.9600 ?
C17 H17C 0.9600 ?
C18 O1 1.418(2) y
C18 H18A 0.9600 ?
C18 H18B 0.9600 ?
C18 H18C 0.9600 ?

loop_
_geom_hbond_atom_site_label_D
_geom_hbond_atom_site_label_H
_geom_hbond_atom_site_label_A
_geom_hbond_site_symmetry_A
_geom_hbond_distance_DH
_geom_hbond_distance_HA
_geom_hbond_distance_DA
_geom_hbond_angle_DHA
C18 H18B O1 2_755 0.96 2.60 3.480(3) 153

loop_
_cod_related_entry_id
_cod_related_entry_database
_cod_related_entry_code
1 ChemSpider 13109865
